data_2214144
loop_
_publ_author_name
'Wen-Jun Kang'
'Jian-Min Dou'
'Da-Cheng Li'
'Da-Qi Wang'

_publ_section_title
;
 3-Hydroxy-<i>N</i>'-[phenyl(2-pyridyl)methylene]-2-naphthohydrazide
;
_journal_coeditor_code CV2265
_journal_issue 7
_journal_name_full 'Acta Crystallographica Section E'
_journal_page_first o3328
_journal_page_last o3328
_journal_paper_doi 10.1107/S160053680703036X
_journal_volume 63
_journal_year 2007
_chemical_formula_iupac 'C23 H17 N3 O2'
_chemical_formula_moiety 'C23 H17 N3 O2'
_chemical_formula_sum 'C23 H17 N3 O2'
_chemical_formula_weight 367.40
_chemical_name_systematic
;
3-Hydroxy-N'-[phenyl(2-pyridyl)methylene]-2-naphthohydrazide
;
_space_group_IT_number 14
_symmetry_cell_setting monoclinic
_symmetry_space_group_name_Hall '-P 2ybc'
_symmetry_space_group_name_H-M 'P 1 21/c 1'
_atom_sites_solution_hydrogens geom
_atom_sites_solution_primary direct
_atom_sites_solution_secondary difmap
_audit_creation_method SHELXL97
_cell_angle_alpha 90.00
_cell_angle_beta 104.294(2)
_cell_angle_gamma 90.00
_cell_formula_units_Z 4
_cell_length_a 13.9214(18)
_cell_length_b 17.238(2)
_cell_length_c 7.7751(16)
_cell_measurement_reflns_used 1775
_cell_measurement_temperature 293(2)
_cell_measurement_theta_max 22.821
_cell_measurement_theta_min 2.363
_cell_volume 1808.1(5)
_computing_cell_refinement SMART
_computing_data_collection 'SMART (Siemens, 1996)'
_computing_data_reduction 'SAINT?  (Siemens, 1996)'
_computing_molecular_graphics 'SHELXTL (Sheldrick, 1997b)'
_computing_publication_material SHELXTL
_computing_structure_refinement 'SHELXL97 (Sheldrick, 1997a)'
_computing_structure_solution 'SHELXS97 (Sheldrick, 1997a)'
_diffrn_ambient_temperature 293(2)
_diffrn_measured_fraction_theta_full 0.997
_diffrn_measured_fraction_theta_max 0.997
_diffrn_measurement_device_type 'Bruker SMART CCD area-detector'
_diffrn_measurement_method '\f and \w'
_diffrn_radiation_monochromator graphite
_diffrn_radiation_source 'fine-focus sealed tube'
_diffrn_radiation_type MoK\a
_diffrn_radiation_wavelength 0.71073
_diffrn_reflns_av_R_equivalents 0.0404
_diffrn_reflns_av_sigmaI/netI 0.0516
_diffrn_reflns_limit_h_max 13
_diffrn_reflns_limit_h_min -16
_diffrn_reflns_limit_k_max 19
_diffrn_reflns_limit_k_min -20
_diffrn_reflns_limit_l_max 9
_diffrn_reflns_limit_l_min -8
_diffrn_reflns_number 9307
_diffrn_reflns_theta_full 25.00
_diffrn_reflns_theta_max 25.00
_diffrn_reflns_theta_min 1.51
_exptl_absorpt_coefficient_mu 0.088
_exptl_absorpt_correction_T_max 0.9757
_exptl_absorpt_correction_T_min 0.9672
_exptl_absorpt_correction_type multi-scan
_exptl_absorpt_process_details '(SADABS; Sheldrick, 1996)'
_exptl_crystal_colour yellow
_exptl_crystal_density_diffrn 1.350
_exptl_crystal_density_method 'not measured'
_exptl_crystal_description block
_exptl_crystal_F_000 768
_exptl_crystal_size_max 0.38
_exptl_crystal_size_mid 0.30
_exptl_crystal_size_min 0.28
_refine_diff_density_max 0.221
_refine_diff_density_min -0.195
_refine_ls_extinction_coef 0.0079(14)
_refine_ls_extinction_expression Fc^*^=kFc[1+0.001xFc^2^\l^3^/sin(2\q)]^-1/4^
_refine_ls_extinction_method SHELXL97
_refine_ls_goodness_of_fit_ref 1.007
_refine_ls_hydrogen_treatment constr
_refine_ls_matrix_type full
_refine_ls_number_parameters 254
_refine_ls_number_reflns 3185
_refine_ls_number_restraints 1
_refine_ls_restrained_S_all 1.095
_refine_ls_R_factor_all 0.1051
_refine_ls_R_factor_gt 0.0447
_refine_ls_shift/su_max 0.000
_refine_ls_shift/su_mean 0.000
_refine_ls_structure_factor_coef Fsqd
_refine_ls_weighting_details 'calc w=1/[\s^2^(Fo^2^)+(0.0657P)^2^+0.3761P] where P=(Fo^2^+2Fc^2^)/3'
_refine_ls_weighting_scheme calc
_refine_ls_wR_factor_gt 0.1111
_refine_ls_wR_factor_ref 0.1517
_reflns_number_gt 1695
_reflns_number_total 3185
_reflns_threshold_expression I>2sigma(I)
_cod_data_source_file cv2265.cif
_cod_data_source_block I
_cod_depositor_comments
;
The following automatic conversions were performed:
'_symmetry_cell_setting' value 'Monoclinic' changed to 'monoclinic'
according to '/home/saulius/struct/CIF-dictionaries/cif_core.dic'
dictionary named 'cif_core.dic' version 2.4.1 from 2010-06-29.

Automatic conversion script
Id: cif_fix_enum 1527 2010-12-29 10:47:43Z saulius 

The following automatic conversions were performed:

'_symmetry_cell_setting' value 'Monoclinic' changed to 'monoclinic'
according to /home/saulius/struct/CIF-dictionaries/cif_core.dic
dictionary named 'cif_core.dic' version 2.4.1 from 2010-06-29.

Automatic conversion script
Id: cif_fix_values 1715 2011-07-08 13:25:40Z adriana 
;
_cod_original_cell_volume 1808.0(5)
_cod_original_sg_symbol_H-M 'P 21/c'
_cod_database_code 2214144
_cod_database_fobs_code 2214144

loop_
_symmetry_equiv_pos_as_xyz
'x, y, z'
'-x, y+1/2, -z+1/2'
'-x, -y, -z'
'x, -y-1/2, z-1/2'

loop_
_atom_site_type_symbol
_atom_site_label
_atom_site_fract_x
_atom_site_fract_y
_atom_site_fract_z
_atom_site_U_iso_or_equiv
_atom_site_adp_type
_atom_site_calc_flag
_atom_site_refinement_flags
_atom_site_occupancy
N N1 0.12667(15) 0.45180(13) 0.8333(3) 0.0502(7) Uani d . 1
H H1 0.1275 0.5007 0.8551 0.060 Uiso calc R 1
N N2 0.04182(16) 0.41633(12) 0.7402(3) 0.0475(6) Uani d . 1
N N3 0.01643(16) 0.57354(13) 0.8659(3) 0.0506(6) Uani d . 1
O O1 0.21182(14) 0.33844(12) 0.8614(3) 0.0826(8) Uani d D 1
O O2 0.35617(16) 0.32793(12) 1.1398(4) 0.0933(9) Uani d D 1
H H2 0.3047 0.3140 1.0702 0.140 Uiso calc R 1
C C1 0.2092(2) 0.40821(17) 0.8904(4) 0.0546(8) Uani d . 1
C C2 0.3136(2) 0.52678(16) 0.9791(4) 0.0520(8) Uani d . 1
H H2A 0.2677 0.5553 0.8956 0.062 Uiso calc R 1
C C3 0.29691(18) 0.44932(16) 0.9980(4) 0.0494(8) Uani d . 1
C C4 0.3682(2) 0.40554(17) 1.1233(5) 0.0624(9) Uani d . 1
C C5 0.4488(2) 0.44150(19) 1.2260(5) 0.0668(10) Uani d . 1
H H5 0.4941 0.4125 1.3092 0.080 Uiso calc R 1
C C6 0.4661(2) 0.52093(18) 1.2106(4) 0.0554(8) Uani d . 1
C C7 0.39797(19) 0.56455(16) 1.0821(4) 0.0505(8) Uani d . 1
C C8 0.4168(2) 0.64417(17) 1.0631(5) 0.0625(9) Uani d . 1
H H8 0.3729 0.6732 0.9778 0.075 Uiso calc R 1
C C9 0.4980(2) 0.6791(2) 1.1672(5) 0.0734(11) Uani d . 1
H H9 0.5092 0.7317 1.1530 0.088 Uiso calc R 1
C C10 0.5644(2) 0.6364(2) 1.2949(5) 0.0806(12) Uani d . 1
H H10 0.6196 0.6608 1.3664 0.097 Uiso calc R 1
C C11 0.5499(2) 0.5599(2) 1.3165(5) 0.0748(11) Uani d . 1
H H11 0.5955 0.5323 1.4023 0.090 Uiso calc R 1
C C12 -0.0393(2) 0.45569(15) 0.6996(4) 0.0440(7) Uani d . 1
C C13 -0.05324(19) 0.53912(15) 0.7360(4) 0.0449(7) Uani d . 1
C C14 -0.1321(2) 0.58120(17) 0.6364(4) 0.0568(8) Uani d . 1
H H14 -0.1795 0.5569 0.5474 0.068 Uiso calc R 1
C C15 -0.1403(2) 0.65894(18) 0.6692(5) 0.0677(10) Uani d . 1
H H15 -0.1927 0.6877 0.6018 0.081 Uiso calc R 1
C C16 -0.0705(2) 0.69346(17) 0.8019(5) 0.0641(9) Uani d . 1
H H16 -0.0748 0.7459 0.8270 0.077 Uiso calc R 1
C C17 0.0057(2) 0.64892(16) 0.8969(4) 0.0571(8) Uani d . 1
H H17 0.0526 0.6724 0.9881 0.069 Uiso calc R 1
C C18 -0.1255(2) 0.40909(15) 0.6010(4) 0.0463(7) Uani d . 1
C C19 -0.2175(2) 0.41381(17) 0.6401(4) 0.0575(8) Uani d . 1
H H19 -0.2266 0.4482 0.7269 0.069 Uiso calc R 1
C C20 -0.2955(2) 0.3681(2) 0.5517(5) 0.0666(10) Uani d . 1
H H20 -0.3564 0.3710 0.5805 0.080 Uiso calc R 1
C C21 -0.2828(3) 0.31836(19) 0.4211(5) 0.0687(10) Uani d . 1
H H21 -0.3359 0.2888 0.3588 0.082 Uiso calc R 1
C C22 -0.1918(2) 0.31210(17) 0.3818(4) 0.0632(9) Uani d . 1
H H22 -0.1831 0.2777 0.2948 0.076 Uiso calc R 1
C C23 -0.1137(2) 0.35729(16) 0.4726(4) 0.0519(8) Uani d . 1
H H23 -0.0522 0.3527 0.4467 0.062 Uiso calc R 1

loop_
_atom_site_aniso_label
_atom_site_aniso_U_11
_atom_site_aniso_U_22
_atom_site_aniso_U_33
_atom_site_aniso_U_12
_atom_site_aniso_U_13
_atom_site_aniso_U_23
N1 0.0443(14) 0.0329(13) 0.0666(17) -0.0022(11) 0.0006(12) -0.0055(11)
N2 0.0420(13) 0.0396(13) 0.0570(16) -0.0049(11) 0.0047(12) -0.0039(11)
N3 0.0577(15) 0.0356(14) 0.0547(16) -0.0026(11) 0.0069(12) -0.0014(11)
O1 0.0583(14) 0.0381(13) 0.139(2) 0.0034(10) 0.0011(14) -0.0161(13)
O2 0.0683(15) 0.0448(14) 0.148(3) 0.0037(11) -0.0087(16) 0.0215(14)
C1 0.0452(17) 0.0375(17) 0.077(2) 0.0031(14) 0.0072(16) -0.0013(15)
C2 0.0454(17) 0.0410(17) 0.064(2) 0.0032(13) 0.0027(15) -0.0027(14)
C3 0.0398(16) 0.0376(16) 0.066(2) 0.0041(13) 0.0041(15) -0.0038(14)
C4 0.0448(17) 0.0416(18) 0.094(3) 0.0037(14) 0.0048(17) 0.0046(17)
C5 0.0468(18) 0.058(2) 0.085(3) 0.0122(16) -0.0047(17) 0.0078(18)
C6 0.0415(17) 0.0525(19) 0.068(2) 0.0050(14) 0.0054(16) -0.0070(16)
C7 0.0421(16) 0.0421(17) 0.065(2) 0.0011(14) 0.0092(15) -0.0101(15)
C8 0.057(2) 0.0463(19) 0.079(2) -0.0025(15) 0.0065(18) -0.0070(17)
C9 0.058(2) 0.053(2) 0.107(3) -0.0092(17) 0.016(2) -0.022(2)
C10 0.048(2) 0.073(3) 0.110(3) -0.0059(19) 0.000(2) -0.033(2)
C11 0.0466(19) 0.076(3) 0.091(3) 0.0047(17) -0.0037(18) -0.017(2)
C12 0.0446(16) 0.0376(16) 0.0476(18) -0.0017(13) 0.0075(14) 0.0010(13)
C13 0.0437(16) 0.0380(16) 0.0522(19) 0.0011(13) 0.0102(14) 0.0019(13)
C14 0.0504(17) 0.0480(19) 0.068(2) 0.0001(15) 0.0065(16) 0.0015(15)
C15 0.058(2) 0.051(2) 0.087(3) 0.0103(16) 0.0052(19) 0.0064(18)
C16 0.071(2) 0.0383(17) 0.085(3) 0.0091(16) 0.023(2) -0.0006(17)
C17 0.068(2) 0.0374(17) 0.062(2) -0.0037(15) 0.0086(17) -0.0045(15)
C18 0.0444(17) 0.0389(16) 0.0519(19) -0.0017(13) 0.0049(14) 0.0041(14)
C19 0.0470(18) 0.058(2) 0.065(2) -0.0032(15) 0.0102(16) -0.0014(16)
C20 0.0471(19) 0.072(2) 0.078(3) -0.0076(17) 0.0105(18) 0.010(2)
C21 0.061(2) 0.060(2) 0.072(3) -0.0209(17) -0.0093(19) 0.0147(19)
C22 0.075(2) 0.0451(19) 0.060(2) -0.0087(16) -0.0004(18) -0.0025(15)
C23 0.0524(18) 0.0420(17) 0.058(2) -0.0021(14) 0.0076(15) -0.0015(15)

loop_
_atom_type_symbol
_atom_type_description
_atom_type_scat_dispersion_real
_atom_type_scat_dispersion_imag
_atom_type_scat_source
C C 0.0033 0.0016 'International Tables Vol C Tables 4.2.6.8 and 6.1.1.4'
H H 0.0000 0.0000 'International Tables Vol C Tables 4.2.6.8 and 6.1.1.4'
N N 0.0061 0.0033 'International Tables Vol C Tables 4.2.6.8 and 6.1.1.4'
O O 0.0106 0.0060 'International Tables Vol C Tables 4.2.6.8 and 6.1.1.4'

loop_
_geom_angle_atom_site_label_1
_geom_angle_atom_site_label_2
_geom_angle_atom_site_label_3
_geom_angle
C1 N1 N2 118.5(2)
C1 N1 H1 120.7
N2 N1 H1 120.7
C12 N2 N1 119.0(2)
C17 N3 C13 118.0(2)
C4 O2 H2 109.5
O1 C1 N1 123.1(3)
O1 C1 C3 121.0(2)
N1 C1 C3 115.8(2)
C3 C2 C7 122.0(3)
C3 C2 H2A 119.0
C7 C2 H2A 119.0
C2 C3 C4 118.9(3)
C2 C3 C1 123.0(2)
C4 C3 C1 118.1(3)
C5 C4 O2 119.9(3)
C5 C4 C3 119.8(3)
O2 C4 C3 120.4(3)
C4 C5 C6 122.1(3)
C4 C5 H5 119.0
C6 C5 H5 119.0
C5 C6 C7 118.8(3)
C5 C6 C11 123.1(3)
C7 C6 C11 118.1(3)
C2 C7 C8 122.7(3)
C2 C7 C6 118.5(3)
C8 C7 C6 118.8(3)
C9 C8 C7 121.2(3)
C9 C8 H8 119.4
C7 C8 H8 119.4
C8 C9 C10 120.0(3)
C8 C9 H9 120.0
C10 C9 H9 120.0
C11 C10 C9 120.9(3)
C11 C10 H10 119.6
C9 C10 H10 119.6
C10 C11 C6 121.1(3)
C10 C11 H11 119.5
C6 C11 H11 119.5
N2 C12 C13 127.6(2)
N2 C12 C18 112.9(2)
C13 C12 C18 119.5(2)
N3 C13 C14 120.8(3)
N3 C13 C12 117.6(2)
C14 C13 C12 121.6(3)
C15 C14 C13 119.9(3)
C15 C14 H14 120.0
C13 C14 H14 120.0
C16 C15 C14 119.3(3)
C16 C15 H15 120.4
C14 C15 H15 120.4
C15 C16 C17 118.4(3)
C15 C16 H16 120.8
C17 C16 H16 120.8
N3 C17 C16 123.6(3)
N3 C17 H17 118.2
C16 C17 H17 118.2
C23 C18 C19 118.5(3)
C23 C18 C12 119.8(3)
C19 C18 C12 121.7(3)
C20 C19 C18 120.8(3)
C20 C19 H19 119.6
C18 C19 H19 119.6
C21 C20 C19 119.7(3)
C21 C20 H20 120.1
C19 C20 H20 120.1
C20 C21 C22 120.3(3)
C20 C21 H21 119.8
C22 C21 H21 119.8
C21 C22 C23 119.6(3)
C21 C22 H22 120.2
C23 C22 H22 120.2
C18 C23 C22 121.0(3)
C18 C23 H23 119.5
C22 C23 H23 119.5

loop_
_geom_bond_atom_site_label_1
_geom_bond_atom_site_label_2
_geom_bond_distance
N1 C1 1.352(3)
N1 N2 1.368(3)
N1 H1 0.8600
N2 C12 1.288(3)
N3 C17 1.337(3)
N3 C13 1.353(3)
O1 C1 1.226(3)
O2 C4 1.358(3)
O2 H2 0.8200
C1 C3 1.480(4)
C2 C3 1.369(4)
C2 C7 1.408(4)
C2 H2A 0.9300
C3 C4 1.423(4)
C4 C5 1.356(4)
C5 C6 1.400(4)
C5 H5 0.9300
C6 C7 1.412(4)
C6 C11 1.420(4)
C7 C8 1.412(4)
C8 C9 1.358(4)
C8 H8 0.9300
C9 C10 1.389(5)
C9 H9 0.9300
C10 C11 1.351(5)
C10 H10 0.9300
C11 H11 0.9300
C12 C13 1.488(4)
C12 C18 1.489(4)
C13 C14 1.382(4)
C14 C15 1.374(4)
C14 H14 0.9300
C15 C16 1.366(4)
C15 H15 0.9300
C16 C17 1.369(4)
C16 H16 0.9300
C17 H17 0.9300
C18 C23 1.379(4)
C18 C19 1.389(4)
C19 C20 1.380(4)
C19 H19 0.9300
C20 C21 1.374(5)
C20 H20 0.9300
C21 C22 1.378(4)
C21 H21 0.9300
C22 C23 1.382(4)
C22 H22 0.9300
C23 H23 0.9300

loop_
_geom_hbond_atom_site_label_D
_geom_hbond_atom_site_label_H
_geom_hbond_atom_site_label_A
_geom_hbond_site_symmetry_A
_geom_hbond_distance_DH
_geom_hbond_distance_HA
_geom_hbond_distance_DA
_geom_hbond_angle_DHA
O2 H2 O1 . 0.82 1.86 2.571(3) 145
N1 H1 N3 . 0.86 2.01 2.648(3) 130
C23 H23 Cg 3_566 0.93 2.63 3.460(7) 147

loop_
_geom_torsion_atom_site_label_1
_geom_torsion_atom_site_label_2
_geom_torsion_atom_site_label_3
_geom_torsion_atom_site_label_4
_geom_torsion
C1 N1 N2 C12 173.6(3)
N2 N1 C1 O1 0.6(5)
N2 N1 C1 C3 -177.0(2)
C7 C2 C3 C4 -1.2(5)
C7 C2 C3 C1 -179.5(3)
O1 C1 C3 C2 153.4(3)
N1 C1 C3 C2 -28.9(4)
O1 C1 C3 C4 -24.9(5)
N1 C1 C3 C4 152.8(3)
C2 C3 C4 C5 2.5(5)
C1 C3 C4 C5 -179.1(3)
C2 C3 C4 O2 -177.0(3)
C1 C3 C4 O2 1.3(5)
O2 C4 C5 C6 178.1(3)
C3 C4 C5 C6 -1.4(5)
C4 C5 C6 C7 -1.0(5)
C4 C5 C6 C11 179.9(3)
C3 C2 C7 C8 179.3(3)
C3 C2 C7 C6 -1.1(4)
C5 C6 C7 C2 2.2(4)
C11 C6 C7 C2 -178.6(3)
C5 C6 C7 C8 -178.2(3)
C11 C6 C7 C8 0.9(4)
C2 C7 C8 C9 178.7(3)
C6 C7 C8 C9 -0.9(5)
C7 C8 C9 C10 0.2(5)
C8 C9 C10 C11 0.5(6)
C9 C10 C11 C6 -0.4(6)
C5 C6 C11 C10 178.8(3)
C7 C6 C11 C10 -0.3(5)
N1 N2 C12 C13 2.5(4)
N1 N2 C12 C18 -179.1(2)
C17 N3 C13 C14 1.2(4)
C17 N3 C13 C12 178.5(3)
N2 C12 C13 N3 -20.4(4)
C18 C12 C13 N3 161.4(3)
N2 C12 C13 C14 157.0(3)
C18 C12 C13 C14 -21.3(4)
N3 C13 C14 C15 -0.1(4)
C12 C13 C14 C15 -177.3(3)
C13 C14 C15 C16 -0.7(5)
C14 C15 C16 C17 0.4(5)
C13 N3 C17 C16 -1.6(5)
C15 C16 C17 N3 0.8(5)
N2 C12 C18 C23 -40.3(4)
C13 C12 C18 C23 138.2(3)
N2 C12 C18 C19 136.9(3)
C13 C12 C18 C19 -44.6(4)
C23 C18 C19 C20 -0.4(4)
C12 C18 C19 C20 -177.6(3)
C18 C19 C20 C21 -1.3(5)
C19 C20 C21 C22 2.1(5)
C20 C21 C22 C23 -1.2(5)
C19 C18 C23 C22 1.3(4)
C12 C18 C23 C22 178.6(3)
C21 C22 C23 C18 -0.5(4)

loop_
_cod_related_entry_id
_cod_related_entry_database
_cod_related_entry_code
1 ChemSpider 21184814
